data_7204164
loop_
_publ_author_name
'Morikami, Atsushi'
'Takimiya, Kazuo'
'Aso, Yoshio'
'Otsubo, Tetsuo'

_publ_section_title
;
 Novel tellurium containing fulvalene-type electron donors,
 triselenatellurafulvalene (TSTeF) and diselenaditellurafulvalene
 (DSDTeF); synthesis, conductivities and crystal structures of their
 TCNQ complexes
;
_journal_issue 10
_journal_name_full 'Journal of Materials Chemistry'
_journal_page_first 2431
_journal_paper_doi 10.1039/b104402h
_journal_volume 11
_journal_year 2001
_chemical_compound_source synthesized
_chemical_formula_analytical 'C6 H4 Se2 Te2'
_chemical_formula_moiety 'C6 H4 Se2 Te2'
_chemical_formula_structural 'C6 H4 Se2 Te2'
_chemical_formula_sum 'C6 H4 Se2 Te2'
_chemical_formula_weight 489.22
_chemical_melting_point 412.6(5)
_chemical_name_common DSDTeF
_space_group_IT_number 2
_symmetry_cell_setting triclinic
_symmetry_Int_Tables_number 2
_symmetry_space_group_name_Hall '-P 1'
_symmetry_space_group_name_H-M 'P -1'
_audit_creation_date 'Thu Jun 22 11:53:57 2001'
_audit_creation_method 'from TEXRAY.INF file'
_cell_angle_alpha 106.46(3)
_cell_angle_beta 109.79(3)
_cell_angle_gamma 104.14(3)
_cell_formula_units_Z 3
_cell_length_a 9.088(3)
_cell_length_b 10.845(3)
_cell_length_c 8.875(3)
_cell_measurement_reflns_used 25
_cell_measurement_temperature 296.2
_cell_measurement_theta_max 15.0
_cell_measurement_theta_min 14.8
_cell_volume 731.1(5)
_computing_cell_refinement 'Rigaku/AFC Diffractometer Control'
_computing_data_collection 'Rigaku/AFC Diffractometer Control'
_computing_data_reduction teXsan
_computing_publication_material teXsan
_computing_structure_refinement teXsan
_computing_structure_solution SHELXS86
_diffrn_ambient_temperature 296.2
_diffrn_measurement_device_type 'Rigaku AFC7R'
_diffrn_measurement_method \w-2\q
_diffrn_orient_matrix_UB_11 -0.03580
_diffrn_orient_matrix_UB_12 -0.03305
_diffrn_orient_matrix_UB_13 -0.12880
_diffrn_orient_matrix_UB_21 -0.09360
_diffrn_orient_matrix_UB_22 -0.08325
_diffrn_orient_matrix_UB_23 -0.02028
_diffrn_orient_matrix_UB_31 -0.07681
_diffrn_orient_matrix_UB_32 0.05249
_diffrn_orient_matrix_UB_33 -0.00951
_diffrn_radiation_detector 'scintillation counter'
_diffrn_radiation_monochromator graphite
_diffrn_radiation_source 'Rigaku rotating anode'
_diffrn_radiation_type 'Mo K\a'
_diffrn_radiation_wavelength 0.7107
_diffrn_reflns_av_R_equivalents 0.009
_diffrn_reflns_av_sigmaI/netI 0.020
_diffrn_reflns_limit_h_max 0
_diffrn_reflns_limit_h_min -11
_diffrn_reflns_limit_k_max 14
_diffrn_reflns_limit_k_min -13
_diffrn_reflns_limit_l_max 11
_diffrn_reflns_limit_l_min -10
_diffrn_reflns_number 3527
_diffrn_reflns_reduction_process 'Lp corrections applied'
_diffrn_reflns_theta_max 27.42
_diffrn_reflns_theta_min 2.57
_diffrn_standards_decay_% -5.69
_diffrn_standards_interval_count 150
_diffrn_standards_number 3
_exptl_absorpt_coefficient_mu 13.385
_exptl_absorpt_correction_T_max 1.000
_exptl_absorpt_correction_T_min 0.707
_exptl_absorpt_correction_type psi-scan
_exptl_absorpt_process_details '(North, Phillips & Mathews, 1968)'
_exptl_crystal_colour Black
_exptl_crystal_density_diffrn 3.333
_exptl_crystal_density_method 'not measured'
_exptl_crystal_description prismatic
_exptl_crystal_F_000 636.00
_exptl_crystal_size_max 0.300
_exptl_crystal_size_mid 0.130
_exptl_crystal_size_min 0.130
_refine_diff_density_max 1.24
_refine_diff_density_min -1.00
_refine_ls_extinction_coef 0.0033(6)
_refine_ls_extinction_method 'Zachariasen(1967) type 2 Gaussian isotropic'
_refine_ls_goodness_of_fit_ref 3.157
_refine_ls_hydrogen_treatment noref
_refine_ls_matrix_type full
_refine_ls_number_constraints 3
_refine_ls_number_parameters 140
_refine_ls_number_reflns 2923
_refine_ls_number_restraints 0
_refine_ls_R_factor_all 0.0381
_refine_ls_R_factor_gt 0.0378
_refine_ls_shift/su_max 0.1420
_refine_ls_shift/su_mean 0.0354
_refine_ls_structure_factor_coef F
_refine_ls_weighting_details 'w = 1/[\s^2^(Fo) + 0.00005|Fo|^2^]'
_refine_ls_weighting_scheme calc
_refine_ls_wR_factor_gt 0.0436
_refine_ls_wR_factor_ref 0.0437
_reflns_number_gt 2902
_reflns_number_total 3318
_reflns_threshold_expression >2.0sigma(I)
_cod_data_source_file b104402h.txt
_cod_data_source_block DSDTeF(neutral)
_cod_depositor_comments
;
The following automatic conversions were performed:

'_chemical_melting_point' value '139-140C' was changed to '412.6(5)'
- it was converted from degrees Celsius(C) to Kelvins(K), the average
value was taken and precision was estimated.

Automatic conversion script
Id: cif_fix_values 1569 2011-02-09 13:29:24Z adriana 

The following automatic conversions were performed:
'_reflns_observed_expression' tag replaced with
'_reflns_threshold_expression' tag as specified in the replacement
file
'cod-tools/trunk/perl-scripts/inputs/replacement_tags.lst'.

'_atom_site_calc_flags'
tag replaced with '_atom_site_calc_flag' tag as specified in the
replacement file
'cod-tools/trunk/perl-scripts/inputs/replacement_tags.lst'.

'_atom_type_scat_imag'
tag replaced with '_atom_type_scat_dispersion_imag' tag as specified
in the replacement file
'cod-tools/trunk/perl-scripts/inputs/replacement_tags.lst'.

Automatic conversion script
Id: cif_correct_tags 3137 2015-03-23 15:08:43Z antanas 
;
_cod_original_sg_symbol_H-M 'P -1         '
_cod_original_formula_sum 'C6 H4 Se2 Te2 '
_cod_database_code 7204164

loop_
_symmetry_equiv_pos_as_xyz
x,y,z
-x,-y,-z

loop_
_atom_site_label
_atom_site_type_symbol
_atom_site_fract_x
_atom_site_fract_y
_atom_site_fract_z
_atom_site_U_iso_or_equiv
_atom_site_adp_type
_atom_site_occupancy
_atom_site_calc_flag
_atom_site_refinement_flags
_atom_site_disorder_assembly
_atom_site_disorder_group
Te(1) Te 0.57057(7) 0.82089(6) 0.42721(8) 0.0519(2) Uani 0.93 d P . .
Te(2) Te 0.19728(8) 0.43640(7) 0.49062(9) 0.0510(2) Uani 0.89 d P . .
Te(3) Te 0.84996(9) 1.16095(7) 1.47491(9) 0.0521(2) Uani 0.86 d P . .
Se(1) Se 0.20139(9) 0.55492(8) 0.16331(9) 0.0501(2) Uani 1.11 d P . .
Se(2) Se 0.5747(1) 0.70404(8) 0.76518(9) 0.0560(2) Uani 1.17 d P . .
Se(3) Se 0.9381(1) 0.94055(9) 1.19542(10) 0.0639(3) Uani 1.22 d P . .
C(1) C 0.3870(8) 0.6484(7) 0.3995(9) 0.035(2) Uani 1.00 d . . .
C(2) C 0.245(1) 0.7235(9) 0.124(1) 0.054(2) Uani 1.00 d . . .
C(3) C 0.389(1) 0.8313(8) 0.225(1) 0.052(2) Uani 1.00 d . . .
C(4) C 0.3874(8) 0.6060(7) 0.5258(8) 0.032(2) Uani 1.00 d . . .
C(5) C 0.439(1) 0.605(1) 0.856(1) 0.060(3) Uani 1.00 d . . .
C(6) C 0.295(1) 0.504(1) 0.755(1) 0.060(3) Uani 1.00 d . . .
C(7) C 0.9604(8) 1.0198(7) 1.4379(9) 0.034(2) Uani 1.00 d . . .
C(8) C 0.818(2) 1.053(1) 1.124(1) 0.079(3) Uani 1.00 d . . .
C(9) C 0.779(1) 1.136(1) 1.229(1) 0.075(3) Uani 1.00 d . . .
H(1) H 0.1631 0.7313 0.0329 0.0666 Uiso 1.00 calc . . .
H(2) H 0.4076 0.9132 0.2037 0.0632 Uiso 1.00 calc . . .
H(3) H 0.4808 0.6340 0.9801 0.0703 Uiso 1.00 calc . . .
H(4) H 0.2348 0.4589 0.8038 0.0786 Uiso 1.00 calc . . .
H(5) H 0.7874 1.0498 1.0096 0.0947 Uiso 1.00 calc . . .
H(6) H 0.7157 1.1866 1.1851 0.0901 Uiso 1.00 calc . . .

loop_
_atom_site_aniso_label
_atom_site_aniso_U_11
_atom_site_aniso_U_22
_atom_site_aniso_U_33
_atom_site_aniso_U_12
_atom_site_aniso_U_13
_atom_site_aniso_U_23
Te(1) 0.0446(3) 0.0484(3) 0.0622(4) 0.0128(3) 0.0176(3) 0.0330(3)
Te(2) 0.0546(4) 0.0620(4) 0.0605(4) 0.0291(3) 0.0360(3) 0.0381(3)
Te(3) 0.0599(4) 0.0562(4) 0.0616(4) 0.0309(3) 0.0354(3) 0.0347(3)
Se(1) 0.0522(4) 0.0540(5) 0.0383(4) 0.0169(3) 0.0109(3) 0.0244(3)
Se(2) 0.0659(5) 0.0693(5) 0.0408(4) 0.0359(4) 0.0221(3) 0.0259(4)
Se(3) 0.0799(6) 0.0838(6) 0.0509(4) 0.0525(5) 0.0309(4) 0.0371(4)
C(1) 0.029(3) 0.043(4) 0.036(4) 0.015(3) 0.012(3) 0.020(3)
C(2) 0.070(6) 0.059(5) 0.046(4) 0.036(4) 0.020(4) 0.035(4)
C(3) 0.064(5) 0.048(4) 0.047(4) 0.021(4) 0.018(4) 0.030(4)
C(4) 0.037(3) 0.034(3) 0.030(3) 0.018(3) 0.015(3) 0.014(3)
C(5) 0.088(7) 0.073(6) 0.041(4) 0.042(5) 0.039(5) 0.029(4)
C(6) 0.081(6) 0.077(6) 0.054(5) 0.042(5) 0.045(5) 0.040(5)
C(7) 0.037(3) 0.036(3) 0.038(4) 0.018(3) 0.020(3) 0.019(3)
C(8) 0.115(9) 0.073(6) 0.052(6) 0.045(6) 0.021(6) 0.039(5)
C(9) 0.094(8) 0.075(7) 0.068(6) 0.059(6) 0.023(6) 0.036(5)

loop_
_atom_type_symbol
_atom_type_description
_atom_type_scat_dispersion_real
_atom_type_scat_dispersion_imag
_atom_type_scat_source
Te Te -0.531 1.675
;International Tables for Crystallography
(1992, Vol. C, Tables 4.2.6.8 and 6.1.1.1)
;
Se Se -0.093 2.226
;International Tables for Crystallography
(1992, Vol. C, Tables 4.2.6.8 and 6.1.1.1)
;
C C 0.003 0.002
;International Tables for Crystallography
(1992, Vol. C, Tables 4.2.6.8 and 6.1.1.1)
;
H H 0.000 0.000
;International Tables for Crystallography
(1992, Vol. C, Table 6.1.1.2)
;

loop_
_geom_angle_atom_site_label_1
_geom_angle_atom_site_label_2
_geom_angle_atom_site_label_3
_geom_angle
_geom_angle_site_symmetry_1
_geom_angle_site_symmetry_2
_geom_angle_site_symmetry_3
_geom_angle_publ_flag
C(1) Te(1) C(3) 87.5(3) 1_555 1_555 1_555 yes
C(4) Te(2) C(6) 87.9(3) 1_555 1_555 1_555 yes
C(7) Te(3) C(9) 89.9(3) 1_555 1_555 1_555 yes
C(1) Se(1) C(2) 91.9(3) 1_555 1_555 1_555 yes
C(4) Se(2) C(5) 91.0(3) 1_555 1_555 1_555 yes
C(7) Se(3) C(8) 91.7(4) 1_555 1_555 1_555 yes
Te(1) C(1) Se(1) 112.3(3) 1_555 1_555 1_555 yes
Te(1) C(1) C(4) 125.4(5) 1_555 1_555 1_555 yes
Se(1) C(1) C(4) 122.3(5) 1_555 1_555 1_555 yes
Se(1) C(2) C(3) 121.6(6) 1_555 1_555 1_555 yes
Se(1) C(2) H(1) 120.3(7) 1_555 1_555 1_555 no
Se(1) C(2) H(2) 146.1(4) 1_555 1_555 1_555 no
C(3) C(2) H(1) 118.1(8) 1_555 1_555 1_555 no
C(3) C(2) H(2) 24.5(4) 1_555 1_555 1_555 no
H(1) C(2) H(2) 93.6(6) 1_555 1_555 1_555 no
Te(1) C(3) C(2) 119.8(6) 1_555 1_555 1_555 yes
Te(1) C(3) H(1) 145.0(4) 1_555 1_555 1_555 no
Te(1) C(3) H(2) 120.0(7) 1_555 1_555 1_555 no
C(2) C(3) H(1) 25.2(4) 1_555 1_555 1_555 no
C(2) C(3) H(2) 120.2(8) 1_555 1_555 1_555 no
H(1) C(3) H(2) 95.1(6) 1_555 1_555 1_555 no
Te(2) C(4) Se(2) 115.0(3) 1_555 1_555 1_555 yes
Te(2) C(4) C(1) 123.3(5) 1_555 1_555 1_555 yes
Se(2) C(4) C(1) 121.7(5) 1_555 1_555 1_555 yes
Se(2) C(5) C(6) 122.2(6) 1_555 1_555 1_555 yes
Se(2) C(5) H(3) 118.3(8) 1_555 1_555 1_555 no
Se(2) C(5) H(4) 147.3(5) 1_555 1_555 1_555 no
C(6) C(5) H(3) 119.5(9) 1_555 1_555 1_555 no
C(6) C(5) H(4) 25.1(4) 1_555 1_555 1_555 no
H(3) C(5) H(4) 94.5(6) 1_555 1_555 1_555 no
Te(2) C(6) C(5) 121.8(7) 1_555 1_555 1_555 yes
Te(2) C(6) H(3) 147.1(5) 1_555 1_555 1_555 no
Te(2) C(6) H(4) 118.8(8) 1_555 1_555 1_555 no
C(5) C(6) H(3) 25.3(4) 1_555 1_555 1_555 no
C(5) C(6) H(4) 119.4(9) 1_555 1_555 1_555 no
H(3) C(6) H(4) 94.1(6) 1_555 1_555 1_555 no
Te(3) C(7) Se(3) 113.9(3) 1_555 1_555 1_555 yes
Te(3) C(7) C(7) 124.2(7) 1_555 1_555 2_778 yes
Se(3) C(7) C(7) 121.8(7) 1_555 1_555 2_778 yes
Se(3) C(8) C(9) 122.6(7) 1_555 1_555 1_555 yes
Se(3) C(8) H(5) 119.0(9) 1_555 1_555 1_555 no
Se(3) C(8) H(6) 147.9(6) 1_555 1_555 1_555 no
C(9) C(8) H(5) 118(1) 1_555 1_555 1_555 no
C(9) C(8) H(6) 25.3(5) 1_555 1_555 1_555 no
H(5) C(8) H(6) 93.1(7) 1_555 1_555 1_555 no
Te(3) C(9) C(8) 121.8(7) 1_555 1_555 1_555 yes
Te(3) C(9) H(5) 147.1(5) 1_555 1_555 1_555 no
Te(3) C(9) H(6) 119.3(8) 1_555 1_555 1_555 no
C(8) C(9) H(5) 25.4(5) 1_555 1_555 1_555 no
C(8) C(9) H(6) 118(1) 1_555 1_555 1_555 no
H(5) C(9) H(6) 93.5(7) 1_555 1_555 1_555 no

loop_
_geom_bond_atom_site_label_1
_geom_bond_atom_site_label_2
_geom_bond_distance
_geom_bond_site_symmetry_1
_geom_bond_site_symmetry_2
_geom_bond_publ_flag
Te(1) C(1) 2.069(7) 1_555 1_555 yes
Te(1) C(3) 2.040(8) 1_555 1_555 yes
Te(2) C(4) 2.055(7) 1_555 1_555 yes
Te(2) C(6) 2.031(9) 1_555 1_555 yes
Te(3) C(7) 2.036(7) 1_555 1_555 yes
Te(3) C(9) 1.97(1) 1_555 1_555 yes
Se(1) C(1) 1.958(6) 1_555 1_555 yes
Se(1) C(2) 1.928(8) 1_555 1_555 yes
Se(2) C(4) 1.982(6) 1_555 1_555 yes
Se(2) C(5) 1.963(9) 1_555 1_555 yes
Se(3) C(7) 1.996(7) 1_555 1_555 yes
Se(3) C(8) 1.92(1) 1_555 1_555 yes
C(1) C(4) 1.326(9) 1_555 1_555 yes
C(2) C(3) 1.32(1) 1_555 1_555 yes
C(2) H(1) 0.938 1_555 1_555 no
C(2) H(2) 1.974 1_555 1_555 no
C(3) H(1) 1.946 1_555 1_555 no
C(3) H(2) 0.948 1_555 1_555 no
C(5) C(6) 1.29(1) 1_555 1_555 yes
C(5) H(3) 0.956 1_555 1_555 no
C(5) H(4) 1.930 1_555 1_555 no
C(6) H(3) 1.946 1_555 1_555 no
C(6) H(4) 0.938 1_555 1_555 no
C(7) C(7) 1.34(1) 1_555 2_778 yes
C(8) C(9) 1.30(1) 1_555 1_555 yes
C(8) H(5) 0.948 1_555 1_555 no
C(8) H(6) 1.950 1_555 1_555 no
C(9) H(5) 1.941 1_555 1_555 no
C(9) H(6) 0.952 1_555 1_555 no

loop_
_geom_contact_atom_site_label_1
_geom_contact_atom_site_label_2
_geom_contact_distance
_geom_contact_site_symmetry_1
_geom_contact_site_symmetry_2
_geom_contact_publ_flag
Te(3) C(1) 3.556(7) 1_555 2_677 ?
Se(1) Se(1) 3.457(2) 1_555 2_565 ?
C(2) C(5) 3.56(1) 1_555 1_554 ?
C(4) C(4) 3.47(1) 1_555 2_666 ?

loop_
_geom_torsion_atom_site_label_1
_geom_torsion_atom_site_label_2
_geom_torsion_atom_site_label_3
_geom_torsion_atom_site_label_4
_geom_torsion
_geom_torsion_site_symmetry_1
_geom_torsion_site_symmetry_2
_geom_torsion_site_symmetry_3
_geom_torsion_site_symmetry_4
_geom_torsion_publ_flag
Te(1) C(1) Se(1) C(2) -25.2(4) 1_555 1_555 1_555 1_555 yes
Te(1) C(1) C(4) Te(2) 178.3(3) 1_555 1_555 1_555 1_555 yes
Te(1) C(1) C(4) Se(2) -1.6(9) 1_555 1_555 1_555 1_555 yes
Te(1) C(3) C(2) Se(1) 0(1) 1_555 1_555 1_555 1_555 yes
Te(2) C(4) Se(2) C(5) -13.8(4) 1_555 1_555 1_555 1_555 yes
Te(2) C(4) C(1) Se(1) 0.9(8) 1_555 1_555 1_555 1_555 yes
Te(2) C(6) C(5) Se(2) 0(1) 1_555 1_555 1_555 1_555 yes
Te(3) C(7) Se(3) C(8) 1.1(5) 1_555 1_555 1_555 1_555 yes
Te(3) C(7) C(7) Te(3) -180.0 1_555 1_555 2_778 2_778 yes
Te(3) C(7) C(7) Se(3) -1(1) 1_555 1_555 2_778 2_778 yes
Te(3) C(9) C(8) Se(3) 2(1) 1_555 1_555 1_555 1_555 yes
Se(1) C(1) Te(1) C(3) 24.6(4) 1_555 1_555 1_555 1_555 yes
Se(1) C(1) C(4) Se(2) -178.9(3) 1_555 1_555 1_555 1_555 yes
Se(2) C(4) Te(2) C(6) 13.8(4) 1_555 1_555 1_555 1_555 yes
Se(3) C(7) Te(3) C(9) -0.2(5) 1_555 1_555 1_555 1_555 yes
Se(3) C(7) C(7) Se(3) 180.0 1_555 1_555 2_778 2_778 yes
C(1) Te(1) C(3) C(2) -15.6(8) 1_555 1_555 1_555 1_555 yes
C(1) Se(1) C(2) C(3) 16.0(8) 1_555 1_555 1_555 1_555 yes
C(1) C(4) Te(2) C(6) -166.1(6) 1_555 1_555 1_555 1_555 yes
C(1) C(4) Se(2) C(5) 166.1(6) 1_555 1_555 1_555 1_555 yes
C(2) Se(1) C(1) C(4) 152.5(6) 1_555 1_555 1_555 1_555 yes
C(3) Te(1) C(1) C(4) -153.0(7) 1_555 1_555 1_555 1_555 yes
C(4) Te(2) C(6) C(5) -9.0(8) 1_555 1_555 1_555 1_555 yes
C(4) Se(2) C(5) C(6) 8.4(9) 1_555 1_555 1_555 1_555 yes
C(7) Te(3) C(9) C(8) -1(1) 1_555 1_555 1_555 1_555 yes
C(7) Se(3) C(8) C(9) -2(1) 1_555 1_555 1_555 1_555 yes
C(7) C(7) Te(3) C(9) 179.2(9) 1_555 2_778 2_778 2_778 yes
C(7) C(7) Se(3) C(8) 179.9(9) 1_555 2_778 2_778 2_778 yes
